data_7219692
loop_
_publ_author_name
'Zhang, Lina'
'Zhang, Chao'
'Zhang, Bin'
'Du, Chenxia'
'Hou, Hongwei'

_publ_section_title
;
 Two series of pH-dependent lanthanide complexes showing solvent-induced
 single crystal to single crystal transformation, sorption and
 luminescence properties
;
_journal_issue 14
_journal_name_full CrystEngComm
_journal_page_first 2837
_journal_paper_doi 10.1039/C5CE00263J
_journal_volume 17
_journal_year 2015
_chemical_formula_moiety 'C73.5 H53 Eu2 N1.5 O22, C3 H7 N O, C3 H6 N O'
_chemical_formula_sum 'C79.5 H71.5 Eu2 N3.5 O24'
_chemical_formula_weight 1763.79
_chemical_name_systematic
;
 ? 
;
_space_group_crystal_system monoclinic
_space_group_IT_number 14
_space_group_name_Hall '-P 2ybc'
_space_group_name_H-M_alt 'P 1 21/c 1'
_symmetry_space_group_name_Hall '-P 2ybc'
_symmetry_space_group_name_H-M 'P 1 21/c 1'
_atom_sites_solution_hydrogens geom
_atom_sites_solution_primary direct
_atom_sites_solution_secondary difmap
_audit_creation_date 2014-12-13
_audit_creation_method
;
Olex2 1.2
(compiled 2012.05.09 svn.r2324, GUI svn.r4862)
;
_audit_update_record
;
2015-01-16 deposited with the CCDC.
2015-03-02 downloaded from the CCDC.
;
_cell_angle_alpha 90.00
_cell_angle_beta 107.0296(13)
_cell_angle_gamma 90.00
_cell_formula_units_Z 4
_cell_length_a 14.13790(15)
_cell_length_b 29.5535(3)
_cell_length_c 18.3735(3)
_cell_measurement_reflns_used 16822
_cell_measurement_temperature 291(2)
_cell_measurement_theta_max 29.1926
_cell_measurement_theta_min 2.8890
_cell_volume 7340.29(17)
_computing_cell_refinement
;
CrysAlisPro, Agilent Technologies,
Version 1.171.36.20 (release 27-06-2012 CrysAlis171 .NET)
(compiled Jul 11 2012,15:38:31)
;
_computing_data_collection
;
CrysAlisPro, Agilent Technologies,
Version 1.171.36.20 (release 27-06-2012 CrysAlis171 .NET)
(compiled Jul 11 2012,15:38:31)
;
_computing_data_reduction
;
CrysAlisPro, Agilent Technologies,
Version 1.171.36.20 (release 27-06-2012 CrysAlis171 .NET)
(compiled Jul 11 2012,15:38:31)
;
_computing_molecular_graphics 'Olex2 (Dolomanov et al., 2009)'
_computing_publication_material 'Olex2 (Dolomanov et al., 2009)'
_computing_structure_refinement
;
XL, G.M. Sheldrick, Acta Cryst.
(2008). A64, 112-122
;
_computing_structure_solution
;
SHELXS, G.M. Sheldrick, Acta Cryst.
(2008). A64, 112-122
;
_diffrn_ambient_temperature 291.15
_diffrn_detector_area_resol_mean 16.2312
_diffrn_measured_fraction_theta_full 0.996
_diffrn_measured_fraction_theta_max 0.996
_diffrn_measurement_details
;
  1 omega  -57.00   -8.00   0.5000   10.0000
omega____ theta____ kappa____ phi______ frames
    -      -17.1323  106.0000  -38.0000 98

  2 omega  -18.00   63.00   0.5000   10.0000
omega____ theta____ kappa____ phi______ frames
    -       19.7104 -106.0000 -137.0000 162

  3 omega    2.00   27.00   0.5000   10.0000
omega____ theta____ kappa____ phi______ frames
    -      -17.1323 -106.0000 -141.0000 50

  4 omega  -86.00  -26.00   0.5000   10.0000
omega____ theta____ kappa____ phi______ frames
    -      -17.1323  -77.0000    0.0000 120

  5 omega  -49.00   40.00   0.5000   10.0000
omega____ theta____ kappa____ phi______ frames
    -       19.7104  -57.0000  -60.0000 178
;
_diffrn_measurement_device_type 'Xcalibur, Eos, Gemini'
_diffrn_measurement_method '\w scans'
_diffrn_orient_matrix_UB_11 0.0505035000
_diffrn_orient_matrix_UB_12 -0.0010444000
_diffrn_orient_matrix_UB_13 0.0010453000
_diffrn_orient_matrix_UB_21 0.0052824000
_diffrn_orient_matrix_UB_22 0.0233631000
_diffrn_orient_matrix_UB_23 0.0091409000
_diffrn_orient_matrix_UB_31 0.0131756000
_diffrn_orient_matrix_UB_32 -0.0054154000
_diffrn_orient_matrix_UB_33 0.0393044000
_diffrn_radiation_monochromator graphite
_diffrn_radiation_type 'Mo K\a'
_diffrn_radiation_wavelength 0.7107
_diffrn_reflns_av_R_equivalents 0.0324
_diffrn_reflns_av_unetI/netI 0.0397
_diffrn_reflns_limit_h_max 17
_diffrn_reflns_limit_h_min -17
_diffrn_reflns_limit_k_max 33
_diffrn_reflns_limit_k_min -36
_diffrn_reflns_limit_l_max 22
_diffrn_reflns_limit_l_min -22
_diffrn_reflns_number 41239
_diffrn_reflns_theta_full 26.37
_diffrn_reflns_theta_max 26.37
_diffrn_reflns_theta_min 2.98
_diffrn_source 'Enhance (Mo) X-ray Source'
_exptl_absorpt_coefficient_mu 1.777
_exptl_absorpt_correction_T_max 0.843000
_exptl_absorpt_correction_T_min 0.814206
_exptl_absorpt_correction_type multi-scan
_exptl_absorpt_process_details
;
CrysAlisPro, Agilent Technologies,
Version 1.171.36.20 (release 27-06-2012 CrysAlis171 .NET)
(compiled Jul 11 2012,15:38:31)
Empirical absorption correction using spherical harmonics,
 implemented in SCALE3 ABSPACK scaling algorithm.
;
_exptl_crystal_colour 'PALE YELLOW'
_exptl_crystal_density_diffrn 1.591
_exptl_crystal_density_method 'not measured'
_exptl_crystal_description PRISMATIC
_exptl_crystal_F_000 3542
_exptl_crystal_size_max 0.20
_exptl_crystal_size_mid 0.10
_exptl_crystal_size_min 0.10
_refine_diff_density_max 1.059
_refine_diff_density_min -0.671
_refine_diff_density_rms 0.088
_refine_ls_extinction_method none
_refine_ls_goodness_of_fit_ref 1.040
_refine_ls_hydrogen_treatment noref
_refine_ls_matrix_type full
_refine_ls_number_parameters 1015
_refine_ls_number_reflns 14949
_refine_ls_number_restraints 81
_refine_ls_restrained_S_all 1.053
_refine_ls_R_factor_all 0.0475
_refine_ls_R_factor_gt 0.0356
_refine_ls_shift/su_max 0.023
_refine_ls_shift/su_mean 0.001
_refine_ls_structure_factor_coef Fsqd
_refine_ls_weighting_details 'calc w=1/[\s^2^(Fo^2^)+(0.0303P)^2^+10.3409P] where P=(Fo^2^+2Fc^2^)/3'
_refine_ls_weighting_scheme calc
_refine_ls_wR_factor_gt 0.0762
_refine_ls_wR_factor_ref 0.0810
_reflns_number_gt 12455
_reflns_number_total 14949
_reflns_threshold_expression >2sigma(I)
_cod_data_source_file c5ce00263j2.cif
_cod_data_source_block Eu-p21c
_cod_depositor_comments 'Adding full bibliography for 7219688--7219700.cif.'
_cod_original_cell_volume 7340.32(15)
_cod_original_formula_sum 'C79.50 H71.5 Eu2 N3.50 O24'
_cod_database_code 7219692
_chemical_oxdiff_formula C20H20N4O4Eu
_reflns_odcompleteness_completeness 99.71
_reflns_odcompleteness_iscentric 1
_reflns_odcompleteness_theta 26.32
_olex2_submission_special_instructions 'No special instructions were received'

loop_
_space_group_symop_id
_space_group_symop_operation_xyz
1 'x, y, z'
2 '-x, y+1/2, -z+1/2'
3 '-x, -y, -z'
4 'x, -y-1/2, z-1/2'

loop_
_atom_site_label
_atom_site_type_symbol
_atom_site_fract_x
_atom_site_fract_y
_atom_site_fract_z
_atom_site_U_iso_or_equiv
_atom_site_adp_type
_atom_site_occupancy
_atom_site_symmetry_multiplicity
_atom_site_calc_flag
_atom_site_refinement_flags
_atom_site_disorder_assembly
_atom_site_disorder_group
Eu1 Eu 0.813062(12) 0.243712(6) 0.677846(10) 0.02094(5) Uani 1 1 d . . .
Eu2 Eu 0.673137(12) 0.170180(6) 0.825988(11) 0.02275(5) Uani 1 1 d . . .
O1 O 0.90680(19) 0.22284(10) 0.80139(16) 0.0408(7) Uani 1 1 d . . .
O2 O 0.84613(19) 0.18144(10) 0.87827(18) 0.0434(7) Uani 1 1 d . . .
O3 O 1.0905(2) 0.24148(12) 0.83597(17) 0.0523(9) Uani 1 1 d . . .
H3 H 1.0320 0.2412 0.8108 0.078 Uiso 1 1 calc R . .
O4 O 1.48601(18) 0.22728(9) 1.00913(17) 0.0386(7) Uani 1 1 d . . .
H4 H 1.5437 0.2277 1.0360 0.058 Uiso 1 1 calc R . .
O5 O 1.6187(2) 0.30346(10) 1.20062(17) 0.0513(9) Uani 1 1 d . . .
O6 O 1.6391(2) 0.25670(11) 1.11346(18) 0.0471(8) Uani 1 1 d . . .
O7 O 0.9131(2) 0.31400(8) 0.72168(15) 0.0342(6) Uani 1 1 d . . .
O8 O 0.7997(2) 0.31709(9) 0.61096(15) 0.0367(7) Uani 1 1 d . . .
O9 O 1.0418(2) 0.37666(9) 0.76409(17) 0.0398(7) Uani 1 1 d . . .
H9 H 1.0120 0.3532 0.7667 0.060 Uiso 1 1 calc R . .
O10 O 1.2259(2) 0.53811(10) 0.7362(2) 0.0560(10) Uani 1 1 d . . .
H10 H 1.2492 0.5628 0.7307 0.084 Uiso 1 1 calc R . .
O11 O 1.2473(2) 0.62398(9) 0.74446(17) 0.0400(7) Uani 1 1 d . . .
O12 O 1.1874(2) 0.66404(8) 0.82361(17) 0.0399(7) Uani 1 1 d . . .
O13 O 0.7410(2) 0.28600(9) 0.75866(17) 0.0374(7) Uani 1 1 d . . .
O14 O 0.6730(2) 0.24890(8) 0.83616(17) 0.0383(7) Uani 1 1 d . . .
O15 O 0.7452(2) 0.37402(9) 0.7734(2) 0.0443(8) Uani 1 1 d . . .
H15 H 0.7639 0.3491 0.7636 0.066 Uiso 1 1 calc R . .
O16 O 0.5500(2) 0.53747(9) 0.78517(16) 0.0382(7) Uani 1 1 d . . .
H16 H 0.5219 0.5620 0.7823 0.057 Uiso 1 1 calc R . .
O17 O 0.4390(2) 0.60408(9) 0.72521(16) 0.0382(7) Uani 1 1 d . . .
O18 O 0.3385(2) 0.59969(9) 0.60902(16) 0.0385(7) Uani 1 1 d . . .
O19 O 0.6952(2) 0.19304(9) 0.96008(15) 0.0380(7) Uani 1 1 d . . .
H19A H 0.7036 0.2225 0.9654 0.057 Uiso 1 1 d R . .
H19B H 0.6429 0.1857 0.9744 0.057 Uiso 1 1 d R . .
O20 O 0.5092(2) 0.18675(11) 0.8417(2) 0.0540(9) Uani 1 1 d . . .
H20A H 0.4739 0.1624 0.8344 0.081 Uiso 1 1 d R . .
H20B H 0.5157 0.1966 0.8870 0.081 Uiso 1 1 d R . .
O21 O 0.9709(2) 0.23339(11) 0.6579(2) 0.0507(8) Uani 1 1 d . . .
O22 O 0.7848(2) 0.22390(10) 0.54090(17) 0.0459(8) Uani 1 1 d D . .
O23 O 0.3317(3) 0.35419(15) 0.3034(3) 0.0815(13) Uani 1 1 d . . .
O24 O 0.2875(9) 0.6351(3) 1.0033(7) 0.171(4) Uiso 0.676(10) 1 d PD A 1
O24A O 0.3697(18) 0.6530(4) 0.9688(13) 0.171(4) Uiso 0.324(10) 1 d PD A 2
N1 N 1.1328(3) 0.22846(14) 0.6661(2) 0.0470(9) Uani 1 1 d . . .
N2 N 0.2317(3) 0.41329(15) 0.3080(3) 0.0609(12) Uani 1 1 d . . .
N3 N 0.3589(5) 0.5739(3) 0.9748(4) 0.111(2) Uiso 1 1 d D A .
N4 N 0.8723(10) 0.1814(5) 0.4753(7) 0.102(4) Uani 0.50 1 d PU . .
C1 C 1.0197(3) 0.19472(13) 0.9146(2) 0.0295(8) Uani 1 1 d . . .
C2 C 1.1031(3) 0.21559(13) 0.8996(2) 0.0319(9) Uani 1 1 d . . .
C3 C 1.1975(3) 0.21048(13) 0.9481(2) 0.0266(8) Uani 1 1 d . . .
C4 C 1.2139(3) 0.18172(12) 1.0123(2) 0.0259(8) Uani 1 1 d . . .
C5 C 1.1302(3) 0.16129(13) 1.0290(2) 0.0285(8) Uani 1 1 d . . .
C6 C 1.0348(3) 0.16860(13) 0.9795(2) 0.0306(9) Uani 1 1 d . . .
H6 H 0.9806 0.1556 0.9905 0.037 Uiso 1 1 calc R . .
C7 C 1.3087(3) 0.17063(13) 1.0606(2) 0.0328(9) Uani 1 1 d . . .
H7 H 1.3642 0.1828 1.0506 0.039 Uiso 1 1 calc R . .
C8 C 1.3208(3) 0.14234(15) 1.1217(2) 0.0432(11) Uani 1 1 d . . .
H8 H 1.3843 0.1355 1.1521 0.052 Uiso 1 1 calc R . .
C9 C 1.2392(3) 0.12362(16) 1.1388(3) 0.0470(11) Uani 1 1 d . . .
H9A H 1.2482 0.1050 1.1811 0.056 Uiso 1 1 calc R . .
C10 C 1.1464(3) 0.13282(15) 1.0931(2) 0.0411(10) Uani 1 1 d . . .
H10A H 1.0923 0.1200 1.1045 0.049 Uiso 1 1 calc R . .
C11 C 1.2843(3) 0.23382(13) 0.9290(2) 0.0294(8) Uani 1 1 d . . .
H11A H 1.3313 0.2109 0.9244 0.035 Uiso 1 1 calc R . .
H11B H 1.2596 0.2486 0.8799 0.035 Uiso 1 1 calc R . .
C12 C 1.3381(3) 0.26871(12) 0.9873(2) 0.0257(8) Uani 1 1 d . . .
C13 C 1.4362(3) 0.26278(12) 1.0280(2) 0.0261(8) Uani 1 1 d . . .
C14 C 1.4836(3) 0.29213(13) 1.0904(2) 0.0287(8) Uani 1 1 d . . .
C15 C 1.4346(3) 0.32943(13) 1.1035(2) 0.0362(9) Uani 1 1 d . . .
H15A H 1.4644 0.3480 1.1447 0.043 Uiso 1 1 calc R . .
C16 C 1.3399(3) 0.34047(14) 1.0562(3) 0.0365(9) Uani 1 1 d . . .
C17 C 1.2900(3) 0.30973(13) 0.9987(2) 0.0322(9) Uani 1 1 d . . .
C18 C 1.1953(3) 0.32194(15) 0.9503(3) 0.0434(11) Uani 1 1 d U . .
H18 H 1.1599 0.3017 0.9137 0.052 Uiso 1 1 calc R . .
C19 C 1.1559(4) 0.36333(18) 0.9575(3) 0.0598(14) Uani 1 1 d U . .
H19 H 1.0948 0.3713 0.9244 0.072 Uiso 1 1 calc R . .
C20 C 1.2050(4) 0.39342(19) 1.0126(3) 0.0637(15) Uani 1 1 d U . .
H20 H 1.1766 0.4214 1.0162 0.076 Uiso 1 1 calc R . .
C21 C 1.2952(4) 0.38285(17) 1.0623(3) 0.0559(13) Uani 1 1 d U . .
H21 H 1.3271 0.4033 1.0999 0.067 Uiso 1 1 calc R . .
C22 C 0.9170(3) 0.19970(13) 0.8616(2) 0.0335(9) Uani 1 1 d . . .
C23 C 1.5863(3) 0.28330(14) 1.1384(2) 0.0346(9) Uani 1 1 d . . .
C24 C 0.9059(3) 0.38142(12) 0.6486(2) 0.0267(8) Uani 1 1 d . . .
C25 C 0.9907(3) 0.40060(12) 0.7021(2) 0.0284(8) Uani 1 1 d . . .
C26 C 1.0240(3) 0.44356(12) 0.6914(2) 0.0294(8) Uani 1 1 d . . .
C27 C 0.9711(3) 0.46886(12) 0.6262(2) 0.0332(9) Uani 1 1 d . . .
C28 C 0.8870(3) 0.44953(13) 0.5727(2) 0.0336(9) Uani 1 1 d . . .
C29 C 0.8569(3) 0.40561(13) 0.5854(2) 0.0342(9) Uani 1 1 d . . .
H29 H 0.8025 0.3928 0.5500 0.041 Uiso 1 1 calc R . .
C30 C 0.9981(3) 0.51332(13) 0.6101(3) 0.0402(10) Uani 1 1 d . . .
H30 H 1.0540 0.5267 0.6429 0.048 Uiso 1 1 calc R . .
C31 C 0.9445(4) 0.53657(15) 0.5484(3) 0.0502(12) Uani 1 1 d . . .
H31 H 0.9631 0.5659 0.5403 0.060 Uiso 1 1 calc R . .
C32 C 0.8614(4) 0.51722(16) 0.4964(3) 0.0528(13) Uani 1 1 d . . .
H32 H 0.8243 0.5338 0.4549 0.063 Uiso 1 1 calc R . .
C33 C 0.8354(3) 0.47407(15) 0.5070(3) 0.0460(11) Uani 1 1 d . . .
H33 H 0.7830 0.4605 0.4707 0.055 Uiso 1 1 calc R . .
C34 C 1.1183(3) 0.46133(12) 0.7476(2) 0.0331(9) Uani 1 1 d . B .
H34A H 1.1435 0.4383 0.7859 0.040 Uiso 1 1 calc R . .
H34B H 1.1672 0.4656 0.7206 0.040 Uiso 1 1 calc R . .
C35 C 1.1091(3) 0.50519(12) 0.7877(2) 0.0302(8) Uani 1 1 d . . .
C36 C 1.1625(3) 0.54292(13) 0.7783(2) 0.0325(9) Uani 1 1 d . B .
C37 C 1.1479(3) 0.58573(12) 0.8088(2) 0.0286(8) Uani 1 1 d . . .
C38 C 1.0715(17) 0.5897(10) 0.8408(11) 0.029(3) Uani 0.512(6) 1 d P B 1
H38 H 1.0553 0.6184 0.8543 0.035 Uiso 0.512(6) 1 calc PR B 1
C38A C 1.0958(18) 0.5883(10) 0.8615(13) 0.029(3) Uani 0.488(6) 1 d P B 2
H38A H 1.0937 0.6153 0.8871 0.035 Uiso 0.488(6) 1 calc PR B 2
C39 C 1.0164(8) 0.5521(5) 0.8541(6) 0.0326(19) Uani 0.512(6) 1 d PU B 1
C39A C 1.0469(8) 0.5505(5) 0.8760(7) 0.0326(19) Uani 0.488(6) 1 d P B 2
C40 C 1.0343(16) 0.5092(10) 0.8263(14) 0.027(3) Uani 0.512(6) 1 d PU B 1
C40A C 1.0549(17) 0.5080(11) 0.8403(14) 0.027(3) Uani 0.488(6) 1 d PU B 2
C41 C 0.9782(10) 0.4717(7) 0.8398(9) 0.034(2) Uani 0.512(6) 1 d PU B 1
H41 H 0.9916 0.4429 0.8250 0.041 Uiso 0.512(6) 1 calc PR B 1
C41A C 1.0032(11) 0.4700(7) 0.8563(10) 0.034(2) Uani 0.488(6) 1 d P B 2
H41A H 1.0072 0.4424 0.8331 0.041 Uiso 0.488(6) 1 calc PR B 2
C42 C 0.9059(8) 0.4772(4) 0.8736(6) 0.0462(18) Uani 0.512(6) 1 d PU B 1
H42 H 0.8697 0.4523 0.8812 0.055 Uiso 0.512(6) 1 calc PR B 1
C42A C 0.9475(8) 0.4735(4) 0.9055(6) 0.0462(18) Uani 0.488(6) 1 d PU B 2
H42A H 0.9127 0.4484 0.9145 0.055 Uiso 0.488(6) 1 calc PR B 2
C43 C 0.8853(8) 0.5200(3) 0.8972(6) 0.0535(18) Uani 0.512(6) 1 d PU B 1
H43 H 0.8337 0.5236 0.9186 0.064 Uiso 0.512(6) 1 calc PR B 1
C43A C 0.9423(8) 0.5143(4) 0.9425(7) 0.0535(18) Uani 0.488(6) 1 d PU B 2
H43A H 0.9063 0.5159 0.9774 0.064 Uiso 0.488(6) 1 calc PR B 2
C44 C 0.9395(8) 0.5561(3) 0.8894(6) 0.0486(18) Uani 0.512(6) 1 d PU B 1
H44 H 0.9265 0.5841 0.9073 0.058 Uiso 0.512(6) 1 calc PR B 1
C44A C 0.9899(8) 0.5519(4) 0.9276(6) 0.0486(18) Uani 0.488(6) 1 d PU B 2
H44A H 0.9846 0.5790 0.9519 0.058 Uiso 0.488(6) 1 calc PR B 2
C45 C 0.8706(3) 0.33553(12) 0.6606(2) 0.0282(8) Uani 1 1 d . . .
C46 C 1.1978(3) 0.62774(12) 0.7916(2) 0.0305(9) Uani 1 1 d . B .
C47 C 0.6303(3) 0.32545(12) 0.8108(2) 0.0297(8) Uani 1 1 d . . .
C48 C 0.6601(3) 0.36928(12) 0.7938(2) 0.0315(9) Uani 1 1 d . . .
C49 C 0.6052(3) 0.40739(12) 0.7975(2) 0.0295(8) Uani 1 1 d . . .
C50 C 0.5179(3) 0.40251(13) 0.8204(2) 0.0346(9) Uani 1 1 d . . .
C51 C 0.4867(3) 0.35855(14) 0.8366(2) 0.0372(10) Uani 1 1 d . . .
C52 C 0.5454(3) 0.32113(14) 0.8320(2) 0.0370(10) Uani 1 1 d . . .
H52 H 0.5263 0.2926 0.8436 0.044 Uiso 1 1 calc R . .
C53 C 0.3986(4) 0.35427(16) 0.8580(3) 0.0552(14) Uani 1 1 d . . .
H53 H 0.3785 0.3257 0.8689 0.066 Uiso 1 1 calc R . .
C54 C 0.3429(4) 0.39078(18) 0.8629(3) 0.0626(15) Uani 1 1 d . . .
H54 H 0.2843 0.3872 0.8755 0.075 Uiso 1 1 calc R . .
C55 C 0.3741(4) 0.43378(17) 0.8487(3) 0.0530(13) Uani 1 1 d . . .
H55 H 0.3367 0.4589 0.8534 0.064 Uiso 1 1 calc R . .
C56 C 0.4582(3) 0.43967(15) 0.8281(3) 0.0411(10) Uani 1 1 d . . .
H56 H 0.4770 0.4688 0.8188 0.049 Uiso 1 1 calc R . .
C57 C 0.6370(3) 0.45319(12) 0.7754(2) 0.0333(9) Uani 1 1 d . . .
H57A H 0.6992 0.4496 0.7637 0.040 Uiso 1 1 calc R . .
H57B H 0.6487 0.4733 0.8188 0.040 Uiso 1 1 calc R . .
C58 C 0.5625(3) 0.47521(12) 0.7077(2) 0.0291(8) Uani 1 1 d . . .
C59 C 0.5211(3) 0.51652(12) 0.7157(2) 0.0291(8) Uani 1 1 d . . .
C60 C 0.4480(3) 0.53725(12) 0.6542(2) 0.0307(9) Uani 1 1 d . . .
C61 C 0.4175(3) 0.51493(14) 0.5861(2) 0.0374(10) Uani 1 1 d . . .
H61 H 0.3697 0.5282 0.5459 0.045 Uiso 1 1 calc R . .
C62 C 0.4562(3) 0.47243(13) 0.5749(2) 0.0363(9) Uani 1 1 d . . .
C63 C 0.5325(3) 0.45341(12) 0.6356(2) 0.0335(9) Uani 1 1 d . . .
C64 C 0.5778(3) 0.41293(13) 0.6197(3) 0.0416(10) Uani 1 1 d . . .
H64 H 0.6314 0.4007 0.6566 0.050 Uiso 1 1 calc R . .
C65 C 0.5434(4) 0.39204(15) 0.5508(3) 0.0519(13) Uani 1 1 d . . .
H65 H 0.5739 0.3656 0.5419 0.062 Uiso 1 1 calc R . .
C66 C 0.4636(4) 0.40926(16) 0.4934(3) 0.0572(14) Uani 1 1 d . . .
H66 H 0.4386 0.3934 0.4481 0.069 Uiso 1 1 calc R . .
C67 C 0.4225(4) 0.44940(16) 0.5042(3) 0.0513(12) Uani 1 1 d . . .
H67 H 0.3719 0.4618 0.4650 0.062 Uiso 1 1 calc R . .
C68 C 0.6854(3) 0.28386(12) 0.8014(2) 0.0287(8) Uani 1 1 d . . .
C69 C 0.4055(3) 0.58238(12) 0.6627(2) 0.0314(9) Uani 1 1 d . . .
C70 C 1.0544(3) 0.25001(16) 0.6701(3) 0.0468(11) Uani 1 1 d . . .
H70 H 1.0617 0.2805 0.6833 0.056 Uiso 1 1 calc R . .
C71 C 1.2297(4) 0.2494(2) 0.6848(4) 0.0762(18) Uani 1 1 d . . .
H71A H 1.2244 0.2807 0.6965 0.114 Uiso 1 1 calc R . .
H71B H 1.2556 0.2468 0.6421 0.114 Uiso 1 1 calc R . .
H71C H 1.2734 0.2344 0.7280 0.114 Uiso 1 1 calc R . .
C72 C 1.1258(5) 0.1812(2) 0.6452(5) 0.103(3) Uani 1 1 d . . .
H72A H 1.0597 0.1707 0.6390 0.155 Uiso 1 1 calc R . .
H72B H 1.1715 0.1640 0.6844 0.155 Uiso 1 1 calc R . .
H72C H 1.1417 0.1776 0.5981 0.155 Uiso 1 1 calc R . .
C73 C 0.8095(13) 0.1894(4) 0.5168(9) 0.107(5) Uani 0.50 1 d PDU . .
C74 C 0.8826(11) 0.1376(5) 0.4454(9) 0.101(5) Uani 0.50 1 d PU . .
C75 C 0.9280(10) 0.2141(5) 0.4640(8) 0.081(4) Uani 0.50 1 d PU . .
C76 C 0.3081(4) 0.3940(2) 0.2932(3) 0.0671(16) Uani 1 1 d . . .
H76 H 0.3477 0.4124 0.2732 0.080 Uiso 1 1 calc R . .
C77 C 0.1670(6) 0.3879(3) 0.3389(5) 0.120(3) Uani 1 1 d U . .
H77A H 0.1808 0.3562 0.3366 0.179 Uiso 1 1 calc R . .
H77B H 0.0997 0.3938 0.3100 0.179 Uiso 1 1 calc R . .
H77C H 0.1768 0.3966 0.3909 0.179 Uiso 1 1 calc R . .
C78 C 0.2103(5) 0.4611(2) 0.2990(5) 0.102(2) Uani 1 1 d . . .
H78A H 0.2530 0.4773 0.3413 0.153 Uiso 1 1 calc R . .
H78B H 0.1426 0.4663 0.2971 0.153 Uiso 1 1 calc R . .
H78C H 0.2211 0.4715 0.2526 0.153 Uiso 1 1 calc R . .
C79 C 0.3536(12) 0.6174(4) 0.9875(9) 0.212(6) Uiso 1 1 d D . .
C80 C 0.4296(8) 0.5671(4) 0.9361(7) 0.185(5) Uiso 1 1 d D . .
H80A H 0.3968 0.5600 0.8837 0.278 Uiso 1 1 calc R A .
H80B H 0.4721 0.5424 0.9591 0.278 Uiso 1 1 calc R . .
H80C H 0.4682 0.5940 0.9388 0.278 Uiso 1 1 calc R . .
C81 C 0.3024(7) 0.5408(3) 0.9988(5) 0.136(3) Uiso 1 1 d D . .
H81A H 0.2647 0.5550 1.0283 0.204 Uiso 1 1 calc R A .
H81B H 0.3458 0.5186 1.0293 0.204 Uiso 1 1 calc R . .
H81C H 0.2583 0.5265 0.9550 0.204 Uiso 1 1 calc R . .

loop_
_atom_site_aniso_label
_atom_site_aniso_U_11
_atom_site_aniso_U_22
_atom_site_aniso_U_33
_atom_site_aniso_U_23
_atom_site_aniso_U_13
_atom_site_aniso_U_12
Eu1 0.01640(8) 0.01514(9) 0.02836(10) 0.00323(7) 0.00200(7) -0.00169(6)
Eu2 0.01706(9) 0.01504(9) 0.03238(11) 0.00184(7) 0.00136(7) -0.00219(6)
O1 0.0232(14) 0.0527(19) 0.0363(17) 0.0103(14) -0.0073(12) -0.0014(13)
O2 0.0163(13) 0.0481(18) 0.060(2) 0.0070(15) 0.0013(13) -0.0083(12)
O3 0.0252(15) 0.084(2) 0.0357(17) 0.0315(16) -0.0093(13) -0.0169(15)
O4 0.0165(13) 0.0383(16) 0.0544(19) -0.0137(14) 0.0001(12) 0.0021(11)
O5 0.060(2) 0.0380(18) 0.0364(17) -0.0008(14) -0.0160(15) -0.0171(15)
O6 0.0196(14) 0.062(2) 0.0506(19) -0.0024(16) -0.0041(13) 0.0021(14)
O7 0.0364(15) 0.0226(14) 0.0378(16) 0.0051(12) 0.0019(12) -0.0132(11)
O8 0.0442(16) 0.0228(14) 0.0353(16) 0.0028(12) -0.0004(13) -0.0144(12)
O9 0.0436(17) 0.0207(15) 0.0470(18) 0.0029(12) 0.0007(14) -0.0115(12)
O10 0.057(2) 0.0280(17) 0.105(3) -0.0199(18) 0.058(2) -0.0159(15)
O11 0.0467(17) 0.0239(15) 0.0553(19) -0.0065(13) 0.0241(16) -0.0126(12)
O12 0.0522(18) 0.0149(14) 0.0512(19) -0.0076(12) 0.0130(15) -0.0025(12)
O13 0.0394(16) 0.0251(15) 0.0524(19) 0.0001(13) 0.0208(15) 0.0045(12)
O14 0.0531(18) 0.0149(14) 0.0480(18) 0.0045(12) 0.0163(15) 0.0008(12)
O15 0.0374(16) 0.0215(15) 0.085(2) 0.0101(15) 0.0352(17) 0.0067(12)
O16 0.0464(17) 0.0205(15) 0.0445(17) -0.0020(12) 0.0082(14) 0.0102(12)
O17 0.0386(16) 0.0236(15) 0.0463(18) -0.0052(13) 0.0031(14) 0.0123(12)
O18 0.0382(16) 0.0254(15) 0.0454(17) -0.0048(12) 0.0018(13) 0.0101(12)
O19 0.0469(17) 0.0307(16) 0.0367(16) -0.0021(12) 0.0128(14) -0.0089(13)
O20 0.0294(16) 0.048(2) 0.083(3) -0.0097(18) 0.0150(16) -0.0072(14)
O21 0.0311(16) 0.058(2) 0.068(2) -0.0084(17) 0.0222(16) -0.0033(14)
O22 0.062(2) 0.0360(17) 0.0400(18) -0.0003(14) 0.0155(16) 0.0059(15)
O23 0.052(2) 0.080(3) 0.107(3) 0.000(3) 0.016(2) 0.023(2)
N1 0.0321(19) 0.059(3) 0.053(2) 0.006(2) 0.0183(18) 0.0044(17)
N2 0.043(2) 0.056(3) 0.086(3) 0.025(2) 0.022(2) 0.012(2)
N4 0.098(7) 0.122(8) 0.082(7) -0.004(6) 0.019(6) 0.008(6)
C1 0.0180(17) 0.035(2) 0.031(2) 0.0018(17) 0.0000(15) -0.0031(15)
C2 0.0231(18) 0.038(2) 0.029(2) 0.0060(17) -0.0009(16) -0.0080(16)
C3 0.0188(17) 0.034(2) 0.025(2) -0.0015(16) 0.0032(15) -0.0057(14)
C4 0.0223(17) 0.027(2) 0.0253(19) -0.0029(15) 0.0024(15) -0.0023(14)
C5 0.0275(19) 0.029(2) 0.029(2) 0.0010(16) 0.0072(16) -0.0019(15)
C6 0.0224(18) 0.034(2) 0.037(2) 0.0039(17) 0.0094(16) -0.0067(15)
C7 0.0252(19) 0.033(2) 0.036(2) -0.0005(17) 0.0031(17) 0.0000(16)
C8 0.033(2) 0.047(3) 0.039(3) 0.009(2) -0.0061(19) 0.0064(19)
C9 0.051(3) 0.046(3) 0.038(3) 0.018(2) 0.005(2) 0.002(2)
C10 0.038(2) 0.043(3) 0.041(3) 0.009(2) 0.010(2) -0.0073(19)
C11 0.0184(17) 0.041(2) 0.026(2) -0.0007(17) 0.0028(15) -0.0074(15)
C12 0.0182(16) 0.029(2) 0.028(2) 0.0032(16) 0.0048(15) -0.0034(14)
C13 0.0178(16) 0.028(2) 0.030(2) -0.0005(16) 0.0026(15) -0.0020(14)
C14 0.0229(18) 0.030(2) 0.029(2) -0.0005(16) 0.0018(16) -0.0062(15)
C15 0.042(2) 0.032(2) 0.034(2) -0.0078(18) 0.0115(19) -0.0055(18)
C16 0.035(2) 0.031(2) 0.050(3) 0.0012(19) 0.021(2) 0.0037(17)
C17 0.0210(18) 0.036(2) 0.040(2) 0.0087(18) 0.0102(17) 0.0022(16)
C18 0.0278(19) 0.046(2) 0.056(3) 0.015(2) 0.0110(18) 0.0044(17)
C19 0.039(2) 0.064(3) 0.077(3) 0.021(3) 0.018(2) 0.015(2)
C20 0.056(3) 0.055(3) 0.089(3) 0.010(3) 0.035(3) 0.025(2)
C21 0.058(3) 0.045(3) 0.074(3) -0.008(2) 0.033(2) 0.004(2)
C22 0.0220(19) 0.033(2) 0.039(2) -0.0042(18) -0.0009(17) -0.0035(16)
C23 0.028(2) 0.034(2) 0.034(2) 0.0043(18) -0.0041(17) -0.0143(17)
C24 0.0298(19) 0.0164(18) 0.036(2) -0.0031(15) 0.0134(17) -0.0051(14)
C25 0.034(2) 0.0172(18) 0.036(2) -0.0011(16) 0.0136(17) -0.0010(15)
C26 0.033(2) 0.0192(19) 0.040(2) -0.0048(16) 0.0154(18) -0.0031(15)
C27 0.042(2) 0.020(2) 0.045(2) 0.0001(17) 0.025(2) -0.0013(16)
C28 0.038(2) 0.024(2) 0.041(2) 0.0047(17) 0.0145(19) -0.0008(16)
C29 0.033(2) 0.026(2) 0.043(2) 0.0027(18) 0.0108(18) -0.0039(16)
C30 0.056(3) 0.022(2) 0.048(3) -0.0018(19) 0.024(2) -0.0093(19)
C31 0.070(3) 0.023(2) 0.064(3) 0.008(2) 0.030(3) -0.004(2)
C32 0.058(3) 0.037(3) 0.065(3) 0.023(2) 0.021(3) 0.010(2)
C33 0.045(3) 0.037(3) 0.055(3) 0.010(2) 0.012(2) 0.001(2)
C34 0.032(2) 0.0174(19) 0.053(3) -0.0060(17) 0.0170(19) -0.0056(15)
C35 0.0298(19) 0.0178(19) 0.043(2) -0.0031(16) 0.0110(17) -0.0033(15)
C36 0.031(2) 0.022(2) 0.045(2) -0.0054(17) 0.0125(18) -0.0035(15)
C37 0.034(2) 0.0190(19) 0.032(2) -0.0058(15) 0.0082(17) -0.0047(15)
C38 0.040(10) 0.018(3) 0.024(10) -0.006(7) 0.001(6) 0.001(6)
C38A 0.040(10) 0.018(3) 0.024(10) -0.006(7) 0.001(6) 0.001(6)
C39 0.031(5) 0.034(2) 0.032(5) -0.004(3) 0.008(3) -0.002(3)
C39A 0.031(5) 0.034(2) 0.032(5) -0.004(3) 0.008(3) -0.002(3)
C40 0.026(7) 0.020(2) 0.029(7) 0.001(4) 0.002(5) -0.001(5)
C40A 0.026(7) 0.020(2) 0.029(7) 0.001(4) 0.002(5) -0.001(5)
C41 0.036(5) 0.028(2) 0.037(5) 0.002(3) 0.008(4) -0.002(4)
C41A 0.036(5) 0.028(2) 0.037(5) 0.002(3) 0.008(4) -0.002(4)
C42 0.049(3) 0.045(3) 0.049(4) 0.003(3) 0.020(3) -0.006(3)
C42A 0.049(3) 0.045(3) 0.049(4) 0.003(3) 0.020(3) -0.006(3)
C43 0.058(3) 0.056(3) 0.058(3) -0.001(3) 0.033(3) -0.004(3)
C43A 0.058(3) 0.056(3) 0.058(3) -0.001(3) 0.033(3) -0.004(3)
C44 0.053(3) 0.046(3) 0.053(3) -0.005(3) 0.026(3) 0.000(3)
C44A 0.053(3) 0.046(3) 0.053(3) -0.005(3) 0.026(3) 0.000(3)
C45 0.032(2) 0.022(2) 0.033(2) -0.0002(16) 0.0130(17) -0.0038(15)
C46 0.033(2) 0.018(2) 0.036(2) -0.0019(16) 0.0032(18) -0.0014(15)
C47 0.036(2) 0.0180(19) 0.038(2) 0.0044(16) 0.0138(18) 0.0018(15)
C48 0.032(2) 0.0194(19) 0.046(2) 0.0031(17) 0.0156(18) 0.0024(15)
C49 0.031(2) 0.0192(19) 0.040(2) 0.0048(16) 0.0131(17) 0.0042(15)
C50 0.036(2) 0.031(2) 0.039(2) 0.0057(18) 0.0152(19) 0.0069(17)
C51 0.037(2) 0.033(2) 0.046(3) 0.0098(19) 0.020(2) 0.0027(17)
C52 0.040(2) 0.026(2) 0.048(3) 0.0099(18) 0.018(2) 0.0008(17)
C53 0.055(3) 0.043(3) 0.082(4) 0.020(3) 0.043(3) 0.005(2)
C54 0.052(3) 0.064(4) 0.089(4) 0.021(3) 0.048(3) 0.012(3)
C55 0.047(3) 0.052(3) 0.071(3) 0.010(3) 0.034(3) 0.018(2)
C56 0.045(3) 0.033(2) 0.051(3) 0.007(2) 0.024(2) 0.0132(19)
C57 0.029(2) 0.022(2) 0.049(3) 0.0021(17) 0.0124(18) 0.0029(15)
C58 0.0296(19) 0.0167(19) 0.044(2) 0.0017(16) 0.0161(18) 0.0015(14)
C59 0.0303(19) 0.0195(19) 0.039(2) 0.0000(16) 0.0119(17) 0.0006(15)
C60 0.0298(19) 0.0184(19) 0.045(2) -0.0005(17) 0.0116(18) 0.0026(15)
C61 0.033(2) 0.033(2) 0.044(3) 0.0010(19) 0.0066(19) 0.0055(17)
C62 0.041(2) 0.025(2) 0.045(3) -0.0025(18) 0.016(2) 0.0017(17)
C63 0.036(2) 0.0183(19) 0.053(3) 0.0010(17) 0.024(2) -0.0003(16)
C64 0.054(3) 0.022(2) 0.056(3) 0.0009(19) 0.027(2) 0.0073(19)
C65 0.072(3) 0.029(2) 0.065(3) -0.008(2) 0.036(3) 0.005(2)
C66 0.078(4) 0.039(3) 0.056(3) -0.020(2) 0.022(3) -0.006(3)
C67 0.059(3) 0.044(3) 0.050(3) -0.009(2) 0.014(2) 0.005(2)
C68 0.032(2) 0.0167(19) 0.034(2) -0.0016(15) 0.0056(17) -0.0004(15)
C69 0.0286(19) 0.021(2) 0.045(2) 0.0021(18) 0.0116(18) 0.0036(15)
C70 0.034(2) 0.050(3) 0.060(3) 0.002(2) 0.019(2) 0.001(2)
C71 0.038(3) 0.097(5) 0.097(5) 0.017(4) 0.024(3) -0.004(3)
C72 0.066(4) 0.080(5) 0.163(8) -0.029(5) 0.032(5) 0.016(4)
C73 0.106(8) 0.113(9) 0.084(8) -0.013(7) 0.002(7) 0.023(7)
C74 0.089(9) 0.100(10) 0.110(10) -0.012(8) 0.026(8) 0.048(8)
C75 0.075(8) 0.089(8) 0.099(9) 0.031(7) 0.055(7) -0.015(7)
C76 0.040(3) 0.083(4) 0.076(4) 0.004(3) 0.013(3) -0.012(3)
C77 0.126(6) 0.095(5) 0.175(7) 0.044(5) 0.103(5) 0.024(4)
C78 0.076(5) 0.059(4) 0.169(8) 0.029(4) 0.032(5) 0.006(3)

loop_
_atom_type_symbol
_atom_type_description
_atom_type_scat_dispersion_real
_atom_type_scat_dispersion_imag
_atom_type_scat_source
C C 0.0033 0.0016 'International Tables Vol C Tables 4.2.6.8 and 6.1.1.4'
H H 0.0000 0.0000 'International Tables Vol C Tables 4.2.6.8 and 6.1.1.4'
Eu Eu -0.1578 3.6682 'International Tables Vol C Tables 4.2.6.8 and 6.1.1.4'
N N 0.0061 0.0033 'International Tables Vol C Tables 4.2.6.8 and 6.1.1.4'
O O 0.0106 0.0060 'International Tables Vol C Tables 4.2.6.8 and 6.1.1.4'

loop_
_geom_angle_atom_site_label_1
_geom_angle_atom_site_label_2
_geom_angle_atom_site_label_3
_geom_angle
_geom_angle_site_symmetry_1
_geom_angle_site_symmetry_3
O1 Eu1 Eu2 59.97(7) . .
O1 Eu1 O6 133.00(10) . 4_465
O1 Eu1 O7 78.58(9) . .
O1 Eu1 O8 130.51(9) . .
O1 Eu1 O12 75.38(10) . 2_746
O1 Eu1 O13 76.07(10) . .
O1 Eu1 O21 80.00(11) . .
O1 Eu1 O22 142.12(10) . .
O1 Eu1 C23 113.61(10) . 4_465
O1 Eu1 C45 104.85(11) . .
O6 Eu1 Eu2 73.70(8) 4_465 .
O6 Eu1 O7 124.27(10) 4_465 .
O6 Eu1 O8 80.85(10) 4_465 .
O6 Eu1 O22 70.35(11) 4_465 .
O6 Eu1 C23 20.67(10) 4_465 4_465
O6 Eu1 C45 103.47(11) 4_465 .
O7 Eu1 Eu2 121.72(6) . .
O7 Eu1 C23 135.89(9) . 4_465
O7 Eu1 C45 26.31(10) . .
O8 Eu1 Eu2 139.56(7) . .
O8 Eu1 O7 52.22(8) . .
O8 Eu1 O22 74.85(9) . .
O8 Eu1 C23 100.48(10) . 4_465
O8 Eu1 C45 25.95(10) . .
O12 Eu1 Eu2 60.71(7) 2_746 .
O12 Eu1 O6 89.44(11) 2_746 4_465
O12 Eu1 O7 146.19(10) 2_746 .
O12 Eu1 O8 150.68(9) 2_746 .
O12 Eu1 O13 122.04(10) 2_746 .
O12 Eu1 O21 82.53(11) 2_746 .
O12 Eu1 O22 75.83(10) 2_746 .
O12 Eu1 C23 75.32(10) 2_746 4_465
O12 Eu1 C45 160.36(10) 2_746 .
O13 Eu1 Eu2 61.33(6) . .
O13 Eu1 O6 75.29(10) . 4_465
O13 Eu1 O7 70.74(9) . .
O13 Eu1 O8 82.27(9) . .
O13 Eu1 O22 141.08(10) . .
O13 Eu1 C23 71.75(10) . 4_465
O13 Eu1 C45 76.17(10) . .
O21 Eu1 Eu2 130.17(8) . .
O21 Eu1 O6 142.64(11) . 4_465
O21 Eu1 O7 71.95(10) . .
O21 Eu1 O8 88.55(11) . .
O21 Eu1 O13 138.78(11) . .
O21 Eu1 O22 72.31(11) . .
O21 Eu1 C23 149.39(11) . 4_465
O21 Eu1 C45 78.23(11) . .
O22 Eu1 Eu2 122.77(7) . .
O22 Eu1 O7 115.21(10) . .
O22 Eu1 C23 81.86(11) . 4_465
O22 Eu1 C45 94.41(10) . .
C23 Eu1 Eu2 53.68(8) 4_465 .
C45 Eu1 Eu2 136.89(7) . .
C45 Eu1 C23 120.75(10) . 4_465
O2 Eu2 Eu1 65.35(7) . .
O2 Eu2 O11 72.86(11) . 2_746
O2 Eu2 O17 136.13(10) . 2_646
O2 Eu2 O18 97.54(10) . 2_646
O2 Eu2 O19 75.27(10) . .
O2 Eu2 O20 144.73(11) . .
O2 Eu2 C69 118.35(11) . 2_646
O5 Eu2 Eu1 45.64(9) 4_465 .
O5 Eu2 O2 110.76(11) 4_465 .
O5 Eu2 O11 74.14(10) 4_465 2_746
O5 Eu2 O17 84.31(10) 4_465 2_646
O5 Eu2 O18 136.01(10) 4_465 2_646
O5 Eu2 O19 142.74(10) 4_465 .
O5 Eu2 O20 90.00(12) 4_465 .
O5 Eu2 C69 110.61(12) 4_465 2_646
O11 Eu2 Eu1 64.85(7) 2_746 .
O11 Eu2 O17 72.40(10) 2_746 2_646
O11 Eu2 O18 83.47(10) 2_746 2_646
O11 Eu2 O19 138.91(10) 2_746 .
O11 Eu2 O20 141.98(11) 2_746 .
O11 Eu2 C69 76.96(10) 2_746 2_646
O14 Eu2 Eu1 64.31(7) . .
O14 Eu2 O2 81.53(10) . .
O14 Eu2 O5 74.88(10) . 4_465
O14 Eu2 O11 128.85(10) . 2_746
O14 Eu2 O17 142.01(10) . 2_646
O14 Eu2 O18 144.41(10) . 2_646
O14 Eu2 O19 69.66(9) . .
O14 Eu2 O20 76.71(10) . .
O14 Eu2 C69 152.97(10) . 2_646
O17 Eu2 Eu1 120.13(7) 2_646 .
O17 Eu2 C69 26.63(10) 2_646 2_646
O18 Eu2 Eu1 146.94(7) 2_646 .
O18 Eu2 O17 52.62(9) 2_646 2_646
O18 Eu2 O19 75.68(9) 2_646 .
O18 Eu2 O20 84.92(10) 2_646 .
O18 Eu2 C69 25.99(10) 2_646 2_646
O19 Eu2 Eu1 122.20(6) . .
O19 Eu2 O17 117.63(9) . 2_646
O19 Eu2 C69 96.49(10) . 2_646
O20 Eu2 Eu1 125.79(8) . .
O20 Eu2 O17 71.79(10) . 2_646
O20 Eu2 O19 71.29(11) . .
O20 Eu2 C69 76.85(11) . 2_646
C69 Eu2 Eu1 138.82(8) 2_646 .
C22 O1 Eu1 150.3(2) . .
C22 O2 Eu2 139.9(3) . .
C2 O3 H3 109.5 . .
C13 O4 H4 109.5 . .
C23 O5 Eu2 170.3(3) . 4_666
C23 O6 Eu1 117.1(2) . 4_666
C45 O7 Eu1 93.1(2) . .
C45 O8 Eu1 95.2(2) . .
C25 O9 H9 109.5 . .
C36 O10 H10 109.5 . .
C46 O11 Eu2 139.9(2) . 2_756
C46 O12 Eu1 148.3(3) . 2_756
C68 O13 Eu1 144.8(2) . .
C68 O14 Eu2 141.0(3) . .
C48 O15 H15 109.5 . .
C59 O16 H16 109.5 . .
C69 O17 Eu2 91.5(2) . 2_656
C69 O18 Eu2 96.2(2) . 2_656
Eu2 O19 H19A 110.6 . .
Eu2 O19 H19B 110.9 . .
H19A O19 H19B 108.0 . .
Eu2 O20 H20A 109.6 . .
Eu2 O20 H20B 110.0 . .
H20A O20 H20B 108.9 . .
C70 O21 Eu1 143.9(3) . .
C73 O22 Eu1 126.2(8) . .
C70 N1 C71 122.7(5) . .
C70 N1 C72 119.8(4) . .
C72 N1 C71 117.4(5) . .
C76 N2 C77 121.1(5) . .
C76 N2 C78 123.8(5) . .
C77 N2 C78 115.1(5) . .
C79 N3 C80 108.5(11) . .
C79 N3 C81 123.8(11) . .
C80 N3 C81 127.7(8) . .
C73 N4 C74 122.2(14) . .
C75 N4 C73 119.3(14) . .
C75 N4 C74 118.4(14) . .
C2 C1 C22 121.9(3) . .
C6 C1 C2 118.7(3) . .
C6 C1 C22 119.3(3) . .
O3 C2 C1 120.0(3) . .
O3 C2 C3 118.3(3) . .
C3 C2 C1 121.7(3) . .
C2 C3 C4 119.6(3) . .
C2 C3 C11 119.4(3) . .
C4 C3 C11 120.9(3) . .
C3 C4 C5 119.1(3) . .
C7 C4 C3 123.8(3) . .
C7 C4 C5 117.2(3) . .
C6 C5 C4 119.3(3) . .
C6 C5 C10 121.5(3) . .
C10 C5 C4 119.1(3) . .
C1 C6 C5 121.3(3) . .
C1 C6 H6 119.3 . .
C5 C6 H6 119.3 . .
C4 C7 H7 119.2 . .
C8 C7 C4 121.7(4) . .
C8 C7 H7 119.2 . .
C7 C8 H8 119.6 . .
C7 C8 C9 120.9(4) . .
C9 C8 H8 119.6 . .
C8 C9 H9A 120.2 . .
C10 C9 C8 119.5(4) . .
C10 C9 H9A 120.2 . .
C5 C10 H10A 119.2 . .
C9 C10 C5 121.7(4) . .
C9 C10 H10A 119.2 . .
C3 C11 H11A 108.7 . .
C3 C11 H11B 108.7 . .
H11A C11 H11B 107.6 . .
C12 C11 C3 114.3(3) . .
C12 C11 H11A 108.7 . .
C12 C11 H11B 108.7 . .
C13 C12 C11 120.7(3) . .
C13 C12 C17 118.2(3) . .
C17 C12 C11 121.0(3) . .
O4 C13 C12 118.2(3) . .
O4 C13 C14 120.8(3) . .
C12 C13 C14 121.0(3) . .
C13 C14 C23 120.9(3) . .
C15 C14 C13 119.2(3) . .
C15 C14 C23 119.8(4) . .
C14 C15 H15A 119.3 . .
C14 C15 C16 121.4(4) . .
C16 C15 H15A 119.3 . .
C15 C16 C17 119.3(4) . .
C15 C16 C21 121.4(4) . .
C17 C16 C21 119.2(4) . .
C16 C17 C12 119.8(3) . .
C16 C17 C18 118.5(4) . .
C18 C17 C12 121.6(4) . .
C17 C18 H18 119.9 . .
C19 C18 C17 120.2(5) . .
C19 C18 H18 119.9 . .
C18 C19 H19 119.4 . .
C18 C19 C20 121.3(5) . .
C20 C19 H19 119.4 . .
C19 C20 H20 119.5 . .
C21 C20 C19 121.0(5) . .
C21 C20 H20 119.5 . .
C16 C21 H21 120.1 . .
C20 C21 C16 119.8(5) . .
C20 C21 H21 120.1 . .
O1 C22 C1 117.3(3) . .
O2 C22 O1 123.3(4) . .
O2 C22 C1 119.4(4) . .
O5 C23 Eu1 80.6(3) . 4_666
O5 C23 O6 122.2(4) . .
O5 C23 C14 119.5(4) . .
O6 C23 C14 118.3(4) . .
C14 C23 Eu1 157.9(3) . 4_666
C25 C24 C45 120.9(3) . .
C29 C24 C25 119.5(3) . .
C29 C24 C45 119.6(3) . .
O9 C25 C24 120.3(3) . .
O9 C25 C26 118.5(3) . .
C26 C25 C24 121.1(4) . .
C25 C26 C27 118.9(4) . .
C25 C26 C34 119.0(4) . .
C27 C26 C34 122.0(3) . .
C28 C27 C26 119.8(3) . .
C28 C27 C30 116.7(4) . .
C30 C27 C26 123.5(4) . .
C29 C28 C27 119.3(4) . .
C29 C28 C33 120.6(4) . .
C33 C28 C27 120.1(4) . .
C24 C29 C28 121.4(4) . .
C24 C29 H29 119.3 . .
C28 C29 H29 119.3 . .
C27 C30 H30 119.2 . .
C31 C30 C27 121.6(4) . .
C31 C30 H30 119.2 . .
C30 C31 H31 119.4 . .
C30 C31 C32 121.1(4) . .
C32 C31 H31 119.4 . .
C31 C32 H32 120.2 . .
C33 C32 C31 119.6(5) . .
C33 C32 H32 120.2 . .
C28 C33 H33 119.6 . .
C32 C33 C28 120.7(5) . .
C32 C33 H33 119.6 . .
C26 C34 H34A 108.2 . .
C26 C34 H34B 108.2 . .
H34A C34 H34B 107.4 . .
C35 C34 C26 116.3(3) . .
C35 C34 H34A 108.2 . .
C35 C34 H34B 108.2 . .
C36 C35 C34 120.0(3) . .
C36 C35 C40 120.1(12) . .
C36 C35 C40A 117.8(13) . .
C40 C35 C34 119.3(12) . .
C40A C35 C34 122.0(13) . .
O10 C36 C35 117.6(3) . .
O10 C36 C37 121.0(3) . .
C35 C36 C37 121.3(4) . .
C36 C37 C46 121.3(3) . .
C38 C37 C36 117.8(12) . .
C38 C37 C46 119.6(12) . .
C38A C37 C36 119.6(13) . .
C38A C37 C46 118.7(13) . .
C37 C38 H38 118.5 . .
C37 C38 C39 123(2) . .
C39 C38 H38 118.5 . .
C37 C38A H38A 120.3 . .
C37 C38A C39A 119(2) . .
C39A C38A H38A 120.3 . .
C38 C39 C44 123.0(16) . .
C40 C39 C38 118.3(19) . .
C40 C39 C44 118.5(15) . .
C38A C39A C40A 121(2) . .
C38A C39A C44A 121.3(17) . .
C44A C39A C40A 118.1(16) . .
C39 C40 C35 119(2) . .
C39 C40 C41 118(2) . .
C41 C40 C35 123(2) . .
C35 C40A C39A 120(2) . .
C35 C40A C41A 121(2) . .
C41A C40A C39A 119(2) . .
C40 C41 H41 119.3 . .
C42 C41 C40 121.4(19) . .
C42 C41 H41 119.3 . .
C40A C41A H41A 119.6 . .
C42A C41A C40A 121(2) . .
C42A C41A H41A 119.6 . .
C41 C42 H42 119.8 . .
C41 C42 C43 120.4(12) . .
C43 C42 H42 119.8 . .
C41A C42A H42A 119.7 . .
C41A C42A C43A 120.7(12) . .
C43A C42A H42A 119.7 . .
C42 C43 H43 119.7 . .
C44 C43 C42 120.6(9) . .
C44 C43 H43 119.7 . .
C42A C43A H43A 119.8 . .
C44A C43A C42A 120.4(9) . .
C44A C43A H43A 119.8 . .
C39 C44 H44 119.4 . .
C43 C44 C39 121.2(10) . .
C43 C44 H44 119.4 . .
C39A C44A H44A 119.4 . .
C43A C44A C39A 121.3(11) . .
C43A C44A H44A 119.4 . .
O7 C45 Eu1 60.57(18) . .
O7 C45 C24 119.6(3) . .
O8 C45 Eu1 58.84(18) . .
O8 C45 O7 119.2(3) . .
O8 C45 C24 121.2(3) . .
C24 C45 Eu1 175.4(3) . .
O11 C46 C37 117.2(3) . .
O12 C46 O11 124.1(4) . .
O12 C46 C37 118.7(4) . .
C48 C47 C68 121.7(3) . .
C52 C47 C48 119.1(3) . .
C52 C47 C68 119.1(3) . .
O15 C48 C47 119.6(3) . .
O15 C48 C49 118.8(3) . .
C49 C48 C47 121.6(3) . .
C48 C49 C50 118.7(3) . .
C48 C49 C57 120.0(3) . .
C50 C49 C57 121.3(3) . .
C49 C50 C51 120.0(3) . .
C56 C50 C49 123.0(4) . .
C56 C50 C51 117.0(4) . .
C52 C51 C50 118.7(4) . .
C52 C51 C53 122.1(4) . .
C53 C51 C50 119.3(4) . .
C47 C52 C51 121.8(4) . .
C47 C52 H52 119.1 . .
C51 C52 H52 119.1 . .
C51 C53 H53 119.3 . .
C54 C53 C51 121.5(4) . .
C54 C53 H53 119.3 . .
C53 C54 H54 120.2 . .
C53 C54 C55 119.5(4) . .
C55 C54 H54 120.2 . .
C54 C55 H55 119.4 . .
C56 C55 C54 121.2(4) . .
C56 C55 H55 119.4 . .
C50 C56 H56 119.2 . .
C55 C56 C50 121.5(4) . .
C55 C56 H56 119.2 . .
C49 C57 H57A 108.7 . .
C49 C57 H57B 108.7 . .
C49 C57 C58 114.3(3) . .
H57A C57 H57B 107.6 . .
C58 C57 H57A 108.7 . .
C58 C57 H57B 108.7 . .
C59 C58 C57 120.3(4) . .
C59 C58 C63 118.7(4) . .
C63 C58 C57 121.0(3) . .
O16 C59 C58 118.7(3) . .
O16 C59 C60 119.6(3) . .
C58 C59 C60 121.8(4) . .
C59 C60 C69 121.5(4) . .
C61 C60 C59 118.6(3) . .
C61 C60 C69 119.9(4) . .
C60 C61 H61 118.9 . .
C60 C61 C62 122.1(4) . .
C62 C61 H61 118.9 . .
C61 C62 C63 118.4(4) . .
C61 C62 C67 121.4(4) . .
C67 C62 C63 120.2(4) . .
C58 C63 C64 122.8(4) . .
C62 C63 C58 120.1(3) . .
C62 C63 C64 117.0(4) . .
C63 C64 H64 119.7 . .
C65 C64 C63 120.7(4) . .
C65 C64 H64 119.7 . .
C64 C65 H65 119.1 . .
C64 C65 C66 121.7(4) . .
C66 C65 H65 119.1 . .
C65 C66 H66 120.2 . .
C67 C66 C65 119.5(5) . .
C67 C66 H66 120.2 . .
C62 C67 H67 119.7 . .
C66 C67 C62 120.5(5) . .
C66 C67 H67 119.7 . .
O13 C68 C47 118.1(3) . .
O14 C68 O13 124.2(3) . .
O14 C68 C47 117.7(3) . .
O17 C69 Eu2 61.85(19) . 2_656
O17 C69 C60 119.2(3) . .
O18 C69 Eu2 57.84(19) . 2_656
O18 C69 O17 119.7(3) . .
O18 C69 C60 121.1(4) . .
C60 C69 Eu2 177.7(3) . 2_656
O21 C70 N1 125.4(5) . .
O21 C70 H70 117.3 . .
N1 C70 H70 117.3 . .
N1 C71 H71A 109.5 . .
N1 C71 H71B 109.5 . .
N1 C71 H71C 109.5 . .
H71A C71 H71B 109.5 . .
H71A C71 H71C 109.5 . .
H71B C71 H71C 109.5 . .
N1 C72 H72A 109.5 . .
N1 C72 H72B 109.5 . .
N1 C72 H72C 109.5 . .
H72A C72 H72B 109.5 . .
H72A C72 H72C 109.5 . .
H72B C72 H72C 109.5 . .
O22 C73 N4 131.7(17) . .
O23 C76 N2 126.0(5) . .
O23 C76 H76 117.0 . .
N2 C76 H76 117.0 . .
N2 C77 H77A 109.5 . .
N2 C77 H77B 109.5 . .
N2 C77 H77C 109.5 . .
H77A C77 H77B 109.5 . .
H77A C77 H77C 109.5 . .
H77B C77 H77C 109.5 . .
N2 C78 H78A 109.5 . .
N2 C78 H78B 109.5 . .
N2 C78 H78C 109.5 . .
H78A C78 H78B 109.5 . .
H78A C78 H78C 109.5 . .
H78B C78 H78C 109.5 . .
O24 C79 N3 124.6(14) . .
O24A C79 O24 84.9(14) . .
O24A C79 N3 144.7(16) . .
N3 C80 H80A 109.5 . .
N3 C80 H80B 109.5 . .
N3 C80 H80C 109.4 . .
H80A C80 H80B 109.5 . .
H80A C80 H80C 109.5 . .
H80B C80 H80C 109.5 . .
N3 C81 H81A 109.5 . .
N3 C81 H81B 109.5 . .
N3 C81 H81C 109.5 . .
H81A C81 H81B 109.5 . .
H81A C81 H81C 109.5 . .
H81B C81 H81C 109.5 . .

loop_
_geom_bond_atom_site_label_1
_geom_bond_atom_site_label_2
_geom_bond_distance
_geom_bond_site_symmetry_2
Eu1 Eu2 4.3816(3) .
Eu1 O1 2.351(3) .
Eu1 O6 2.397(3) 4_465
Eu1 O7 2.510(2) .
Eu1 O8 2.472(3) .
Eu1 O12 2.355(3) 2_746
Eu1 O13 2.386(3) .
Eu1 O21 2.384(3) .
Eu1 O22 2.499(3) .
Eu1 C23 3.174(4) 4_465
Eu1 C45 2.877(4) .
Eu2 O2 2.375(3) .
Eu2 O5 2.338(3) 4_465
Eu2 O11 2.379(3) 2_746
Eu2 O14 2.334(3) .
Eu2 O17 2.518(3) 2_646
Eu2 O18 2.431(3) 2_646
Eu2 O19 2.485(3) .
Eu2 O20 2.468(3) .
Eu2 C69 2.855(4) 2_646
O1 C22 1.273(5) .
O2 C22 1.252(5) .
O3 H3 0.8200 .
O3 C2 1.365(5) .
O4 H4 0.8200 .
O4 C13 1.363(4) .
O5 Eu2 2.338(3) 4_666
O5 C23 1.251(5) .
O6 Eu1 2.397(3) 4_666
O6 C23 1.259(5) .
O7 C45 1.277(5) .
O8 C45 1.264(4) .
O9 H9 0.8200 .
O9 C25 1.356(5) .
O10 H10 0.8200 .
O10 C36 1.352(5) .
O11 Eu2 2.379(3) 2_756
O11 C46 1.267(5) .
O12 Eu1 2.355(3) 2_756
O12 C46 1.253(4) .
O13 C68 1.265(5) .
O14 C68 1.253(4) .
O15 H15 0.8200 .
O15 C48 1.367(4) .
O16 H16 0.8200 .
O16 C59 1.369(5) .
O17 Eu2 2.518(3) 2_656
O17 C69 1.280(5) .
O18 Eu2 2.431(3) 2_656
O18 C69 1.258(5) .
O19 H19A 0.8799 .
O19 H19B 0.8805 .
O20 H20A 0.8632 .
O20 H20B 0.8604 .
O21 C70 1.237(5) .
O22 C73 1.204(9) .
O23 C76 1.223(7) .
O24 C79 1.180(9) .
O24A C79 1.148(9) .
N1 C70 1.298(5) .
N1 C71 1.450(6) .
N1 C72 1.443(7) .
N2 C76 1.317(7) .
N2 C77 1.424(7) .
N2 C78 1.445(7) .
N3 C79 1.313(9) .
N3 C80 1.401(8) .
N3 C81 1.411(9) .
N4 C73 1.349(18) .
N4 C74 1.431(18) .
N4 C75 1.301(16) .
C1 C2 1.427(5) .
C1 C6 1.383(5) .
C1 C22 1.501(5) .
C2 C3 1.379(5) .
C3 C4 1.417(5) .
C3 C11 1.535(5) .
C4 C5 1.439(5) .
C4 C7 1.412(5) .
C5 C6 1.406(5) .
C5 C10 1.410(5) .
C6 H6 0.9300 .
C7 H7 0.9300 .
C7 C8 1.370(6) .
C8 H8 0.9300 .
C8 C9 1.396(6) .
C9 H9A 0.9300 .
C9 C10 1.362(6) .
C10 H10A 0.9300 .
C11 H11A 0.9700 .
C11 H11B 0.9700 .
C11 C12 1.521(5) .
C12 C13 1.381(5) .
C12 C17 1.435(5) .
C13 C14 1.437(5) .
C14 C15 1.360(5) .
C14 C23 1.485(5) .
C15 H15A 0.9300 .
C15 C16 1.404(6) .
C16 C17 1.415(6) .
C16 C21 1.422(6) .
C17 C18 1.419(5) .
C18 H18 0.9300 .
C18 C19 1.366(6) .
C19 H19 0.9300 .
C19 C20 1.373(8) .
C20 H20 0.9300 .
C20 C21 1.369(7) .
C21 H21 0.9300 .
C23 Eu1 3.174(4) 4_666
C24 C25 1.426(5) .
C24 C29 1.368(5) .
C24 C45 1.483(5) .
C25 C26 1.388(5) .
C26 C27 1.424(6) .
C26 C34 1.521(5) .
C27 C28 1.421(6) .
C27 C30 1.423(5) .
C28 C29 1.406(5) .
C28 C33 1.413(6) .
C29 H29 0.9300 .
C30 H30 0.9300 .
C30 C31 1.353(6) .
C31 H31 0.9300 .
C31 C32 1.400(7) .
C32 H32 0.9300 .
C32 C33 1.357(6) .
C33 H33 0.9300 .
C34 H34A 0.9700 .
C34 H34B 0.9700 .
C34 C35 1.516(5) .
C35 C36 1.386(5) .
C35 C40 1.44(3) .
C35 C40A 1.40(3) .
C36 C37 1.423(5) .
C37 C38 1.38(3) .
C37 C38A 1.38(3) .
C37 C46 1.507(5) .
C38 H38 0.9300 .
C38 C39 1.42(3) .
C38A H38A 0.9300 .
C38A C39A 1.38(3) .
C39 C40 1.42(3) .
C39 C44 1.425(16) .
C39A C40A 1.44(3) .
C39A C44A 1.414(17) .
C40 C41 1.42(3) .
C40A C41A 1.42(4) .
C41 H41 0.9300 .
C41 C42 1.35(2) .
C41A H41A 0.9300 .
C41A C42A 1.36(2) .
C42 H42 0.9300 .
C42 C43 1.396(14) .
C42A H42A 0.9300 .
C42A C43A 1.398(15) .
C43 H43 0.9300 .
C43 C44 1.346(13) .
C43A H43A 0.9300 .
C43A C44A 1.368(14) .
C44 H44 0.9300 .
C44A H44A 0.9300 .
C47 C48 1.425(5) .
C47 C52 1.372(5) .
C47 C68 1.491(5) .
C48 C49 1.381(5) .
C49 C50 1.424(5) .
C49 C57 1.518(5) .
C50 C51 1.431(5) .
C50 C56 1.417(5) .
C51 C52 1.400(5) .
C51 C53 1.417(6) .
C52 H52 0.9300 .
C53 H53 0.9300 .
C53 C54 1.354(6) .
C54 H54 0.9300 .
C54 C55 1.394(7) .
C55 H55 0.9300 .
C55 C56 1.361(6) .
C56 H56 0.9300 .
C57 H57A 0.9700 .
C57 H57B 0.9700 .
C57 C58 1.522(5) .
C58 C59 1.380(5) .
C58 C63 1.422(6) .
C59 C60 1.427(5) .
C60 C61 1.367(6) .
C60 C69 1.490(5) .
C61 H61 0.9300 .
C61 C62 1.409(5) .
C62 C63 1.420(6) .
C62 C67 1.419(6) .
C63 C64 1.427(5) .
C64 H64 0.9300 .
C64 C65 1.363(7) .
C65 H65 0.9300 .
C65 C66 1.395(7) .
C66 H66 0.9300 .
C66 C67 1.361(6) .
C67 H67 0.9300 .
C69 Eu2 2.855(4) 2_656
C70 H70 0.9300 .
C71 H71A 0.9600 .
C71 H71B 0.9600 .
C71 H71C 0.9600 .
C72 H72A 0.9600 .
C72 H72B 0.9600 .
C72 H72C 0.9600 .
C76 H76 0.9300 .
C77 H77A 0.9600 .
C77 H77B 0.9600 .
C77 H77C 0.9600 .
C78 H78A 0.9600 .
C78 H78B 0.9600 .
C78 H78C 0.9600 .
C80 H80A 0.9600 .
C80 H80B 0.9600 .
C80 H80C 0.9600 .
C81 H81A 0.9600 .
C81 H81B 0.9600 .
C81 H81C 0.9600 .

loop_
_geom_torsion_atom_site_label_1
_geom_torsion_atom_site_label_2
_geom_torsion_atom_site_label_3
_geom_torsion_atom_site_label_4
_geom_torsion
_geom_torsion_site_symmetry_1
_geom_torsion_site_symmetry_4
Eu1 Eu2 O2 C22 1.4(4) . .
Eu1 Eu2 O14 C68 16.4(4) . .
Eu1 O1 C22 O2 -18.2(8) . .
Eu1 O1 C22 C1 162.1(4) . .
Eu1 O6 C23 O5 -11.1(5) 4_666 .
Eu1 O6 C23 C14 166.4(3) 4_666 .
Eu1 O7 C45 O8 4.6(4) . .
Eu1 O7 C45 C24 -174.8(3) . .
Eu1 O8 C45 O7 -4.6(4) . .
Eu1 O8 C45 C24 174.7(3) . .
Eu1 O12 C46 O11 24.1(8) 2_756 .
Eu1 O12 C46 C37 -155.1(4) 2_756 .
Eu1 O13 C68 O14 27.0(7) . .
Eu1 O13 C68 C47 -152.5(3) . .
Eu1 O21 C70 N1 161.5(4) . .
Eu1 O22 C73 N4 -117.6(16) . .
Eu2 Eu1 O1 C22 14.5(5) . .
Eu2 Eu1 O7 C45 -133.3(2) . .
Eu2 Eu1 O8 C45 99.3(2) . .
Eu2 Eu1 O13 C68 -12.5(4) . .
Eu2 Eu1 O21 C70 -108.6(6) . .
Eu2 Eu1 O22 C73 -65.7(12) . .
Eu2 Eu1 C45 O7 64.9(3) . .
Eu2 Eu1 C45 O8 -110.5(2) . .
Eu2 O2 C22 O1 4.5(7) . .
Eu2 O2 C22 C1 -175.8(3) . .
Eu2 O11 C46 O12 -10.0(7) 2_756 .
Eu2 O11 C46 C37 169.2(3) 2_756 .
Eu2 O14 C68 O13 -29.6(7) . .
Eu2 O14 C68 C47 149.9(3) . .
Eu2 O17 C69 O18 -1.3(4) 2_656 .
Eu2 O17 C69 C60 177.6(3) 2_656 .
Eu2 O18 C69 O17 1.3(4) 2_656 .
Eu2 O18 C69 C60 -177.6(3) 2_656 .
O1 Eu1 Eu2 O2 -3.77(12) . .
O1 Eu1 Eu2 O5 -177.67(13) . 4_465
O1 Eu1 Eu2 O11 -85.56(12) . 2_746
O1 Eu1 Eu2 O14 88.58(12) . .
O1 Eu1 Eu2 O17 -134.37(11) . 2_646
O1 Eu1 Eu2 O18 -67.64(15) . 2_646
O1 Eu1 Eu2 O19 47.93(12) . .
O1 Eu1 Eu2 O20 137.17(13) . .
O1 Eu1 Eu2 C69 -109.37(15) . 2_646
O1 Eu1 O7 C45 -176.8(2) . .
O1 Eu1 O8 C45 10.0(3) . .
O1 Eu1 O13 C68 -75.6(4) . .
O1 Eu1 O21 C70 -73.1(6) . .
O1 Eu1 O22 C73 16.1(12) . .
O1 Eu1 C45 O7 3.2(2) . .
O1 Eu1 C45 O8 -172.2(2) . .
O2 Eu2 O14 C68 83.0(4) . .
O3 C2 C3 C4 -176.3(4) . .
O3 C2 C3 C11 0.0(6) . .
O4 C13 C14 C15 174.4(4) . .
O4 C13 C14 C23 -3.0(6) . .
O5 Eu2 O2 C22 6.1(5) 4_465 .
O5 Eu2 O14 C68 -31.3(4) 4_465 .
O6 Eu1 Eu2 O2 -175.59(11) 4_465 .
O6 Eu1 Eu2 O5 10.51(13) 4_465 4_465
O6 Eu1 Eu2 O11 102.62(12) 4_465 2_746
O6 Eu1 Eu2 O14 -83.24(11) 4_465 .
O6 Eu1 Eu2 O17 53.81(11) 4_465 2_646
O6 Eu1 Eu2 O18 120.54(14) 4_465 2_646
O6 Eu1 Eu2 O19 -123.89(11) 4_465 .
O6 Eu1 Eu2 O20 -34.65(13) 4_465 .
O6 Eu1 Eu2 C69 78.81(14) 4_465 2_646
O6 Eu1 O1 C22 25.2(6) 4_465 .
O6 Eu1 O7 C45 -42.1(3) 4_465 .
O6 Eu1 O8 C45 150.4(2) 4_465 .
O6 Eu1 O13 C68 66.7(4) 4_465 .
O6 Eu1 O21 C70 131.4(5) 4_465 .
O6 Eu1 O22 C73 -119.9(12) 4_465 .
O6 Eu1 C45 O7 145.3(2) 4_465 .
O6 Eu1 C45 O8 -30.1(2) 4_465 .
O7 Eu1 Eu2 O2 -54.99(11) . .
O7 Eu1 Eu2 O5 131.11(13) . 4_465
O7 Eu1 Eu2 O11 -136.79(11) . 2_746
O7 Eu1 Eu2 O14 37.35(11) . .
O7 Eu1 Eu2 O17 174.41(10) . 2_646
O7 Eu1 Eu2 O18 -118.87(14) . 2_646
O7 Eu1 Eu2 O19 -3.29(11) . .
O7 Eu1 Eu2 O20 85.95(12) . .
O7 Eu1 Eu2 C69 -160.59(14) . 2_646
O7 Eu1 O1 C22 151.9(6) . .
O7 Eu1 O8 C45 2.6(2) . .
O7 Eu1 O13 C68 -158.2(5) . .
O7 Eu1 O21 C70 8.1(5) . .
O7 Eu1 O22 C73 120.5(12) . .
O7 Eu1 C45 O8 -175.4(4) . .
O8 Eu1 Eu2 O2 -122.35(12) . .
O8 Eu1 Eu2 O5 63.76(14) . 4_465
O8 Eu1 Eu2 O11 155.86(13) . 2_746
O8 Eu1 Eu2 O14 -30.00(12) . .
O8 Eu1 Eu2 O17 107.06(12) . 2_646
O8 Eu1 Eu2 O18 173.78(15) . 2_646
O8 Eu1 Eu2 O19 -70.64(12) . .
O8 Eu1 Eu2 O20 18.60(14) . .
O8 Eu1 Eu2 C69 132.05(15) . 2_646
O8 Eu1 O1 C22 145.9(5) . .
O8 Eu1 O7 C45 -2.6(2) . .
O8 Eu1 O13 C68 149.2(4) . .
O8 Eu1 O21 C70 58.5(6) . .
O8 Eu1 O22 C73 154.5(12) . .
O8 Eu1 C45 O7 175.4(4) . .
O9 C25 C26 C27 179.7(3) . .
O9 C25 C26 C34 2.4(5) . .
O10 C36 C37 C38 170.1(8) . .
O10 C36 C37 C38A -169.4(8) . .
O10 C36 C37 C46 3.5(6) . .
O11 Eu2 O2 C22 71.0(4) 2_746 .
O11 Eu2 O14 C68 23.2(5) 2_746 .
O12 Eu1 Eu2 O2 85.65(12) 2_746 .
O12 Eu1 Eu2 O5 -88.25(13) 2_746 4_465
O12 Eu1 Eu2 O11 3.86(12) 2_746 2_746
O12 Eu1 Eu2 O14 178.00(12) 2_746 .
O12 Eu1 Eu2 O17 -44.95(11) 2_746 2_646
O12 Eu1 Eu2 O18 21.78(14) 2_746 2_646
O12 Eu1 Eu2 O19 137.35(12) 2_746 .
O12 Eu1 Eu2 O20 -133.41(13) 2_746 .
O12 Eu1 Eu2 C69 -19.95(15) 2_746 2_646
O12 Eu1 O1 C22 -49.9(6) 2_746 .
O12 Eu1 O7 C45 143.0(2) 2_746 .
O12 Eu1 O8 C45 -137.4(2) 2_746 .
O12 Eu1 O13 C68 -13.1(5) 2_746 .
O12 Eu1 O21 C70 -149.5(6) 2_746 .
O12 Eu1 O22 C73 -25.4(12) 2_746 .
O12 Eu1 C45 O7 -84.8(4) 2_746 .
O12 Eu1 C45 O8 99.8(4) 2_746 .
O13 Eu1 Eu2 O2 -93.73(12) . .
O13 Eu1 Eu2 O5 92.37(13) . 4_465
O13 Eu1 Eu2 O11 -175.52(11) . 2_746
O13 Eu1 Eu2 O14 -1.38(11) . .
O13 Eu1 Eu2 O17 135.67(11) . 2_646
O13 Eu1 Eu2 O18 -157.60(14) . 2_646
O13 Eu1 Eu2 O19 -42.03(11) . .
O13 Eu1 Eu2 O20 47.21(13) . .
O13 Eu1 Eu2 C69 160.67(14) . 2_646
O13 Eu1 O1 C22 79.1(6) . .
O13 Eu1 O7 C45 -97.8(2) . .
O13 Eu1 O8 C45 74.2(2) . .
O13 Eu1 O21 C70 -18.0(6) . .
O13 Eu1 O22 C73 -149.3(12) . .
O13 Eu1 C45 O7 74.4(2) . .
O13 Eu1 C45 O8 -100.9(2) . .
O14 Eu2 O2 C22 -64.2(4) . .
O15 C48 C49 C50 -178.6(4) . .
O15 C48 C49 C57 3.0(6) . .
O16 C59 C60 C61 -177.5(4) . .
O16 C59 C60 C69 2.9(5) . .
O17 Eu2 O2 C22 110.0(4) 2_646 .
O17 Eu2 O14 C68 -90.4(4) 2_646 .
O18 Eu2 O2 C22 151.8(4) 2_646 .
O18 Eu2 O14 C68 174.2(4) 2_646 .
O19 Eu2 O2 C22 -135.2(4) . .
O19 Eu2 O14 C68 160.4(4) . .
O20 Eu2 O2 C22 -116.3(4) . .
O20 Eu2 O14 C68 -124.9(4) . .
O21 Eu1 Eu2 O2 37.60(13) . .
O21 Eu1 Eu2 O5 -136.30(14) . 4_465
O21 Eu1 Eu2 O11 -44.19(13) . 2_746
O21 Eu1 Eu2 O14 129.95(13) . .
O21 Eu1 Eu2 O17 -93.00(13) . 2_646
O21 Eu1 Eu2 O18 -26.28(16) . 2_646
O21 Eu1 Eu2 O19 89.30(13) . .
O21 Eu1 Eu2 O20 178.54(14) . .
O21 Eu1 Eu2 C69 -68.00(16) . 2_646
O21 Eu1 O1 C22 -134.7(6) . .
O21 Eu1 O7 C45 100.1(2) . .
O21 Eu1 O8 C45 -65.5(2) . .
O21 Eu1 O13 C68 -131.9(4) . .
O21 Eu1 O22 C73 61.2(12) . .
O21 Eu1 C45 O7 -73.0(2) . .
O21 Eu1 C45 O8 111.7(2) . .
O22 Eu1 Eu2 O2 131.63(12) . .
O22 Eu1 Eu2 O5 -42.26(13) . 4_465
O22 Eu1 Eu2 O11 49.84(12) . 2_746
O22 Eu1 Eu2 O14 -136.02(12) . .
O22 Eu1 Eu2 O17 1.04(11) . 2_646
O22 Eu1 Eu2 O18 67.76(15) . 2_646
O22 Eu1 Eu2 O19 -176.66(11) . .
O22 Eu1 Eu2 O20 -87.42(13) . .
O22 Eu1 Eu2 C69 26.03(15) . 2_646
O22 Eu1 O1 C22 -91.5(6) . .
O22 Eu1 O7 C45 40.5(2) . .
O22 Eu1 O8 C45 -137.6(2) . .
O22 Eu1 O13 C68 95.2(5) . .
O22 Eu1 O21 C70 133.1(6) . .
O22 Eu1 C45 O7 -143.9(2) . .
O22 Eu1 C45 O8 40.8(2) . .
C1 C2 C3 C4 3.8(6) . .
C1 C2 C3 C11 -179.9(4) . .
C2 C1 C6 C5 -1.9(6) . .
C2 C1 C22 O1 1.1(6) . .
C2 C1 C22 O2 -178.6(4) . .
C2 C3 C4 C5 -5.1(6) . .
C2 C3 C4 C7 173.1(4) . .
C2 C3 C11 C12 117.7(4) . .
C3 C4 C5 C6 3.0(5) . .
C3 C4 C5 C10 -179.7(4) . .
C3 C4 C7 C8 -179.4(4) . .
C3 C11 C12 C13 116.7(4) . .
C3 C11 C12 C17 -66.6(5) . .
C4 C3 C11 C12 -66.1(5) . .
C4 C5 C6 C1 0.5(6) . .
C4 C5 C10 C9 -1.1(6) . .
C4 C7 C8 C9 -0.5(7) . .
C5 C4 C7 C8 -1.2(6) . .
C6 C1 C2 O3 179.9(4) . .
C6 C1 C2 C3 -0.3(6) . .
C6 C1 C22 O1 -177.8(4) . .
C6 C1 C22 O2 2.5(6) . .
C6 C5 C10 C9 176.2(4) . .
C7 C4 C5 C6 -175.4(4) . .
C7 C4 C5 C10 2.0(5) . .
C7 C8 C9 C10 1.5(7) . .
C8 C9 C10 C5 -0.7(7) . .
C10 C5 C6 C1 -176.7(4) . .
C11 C3 C4 C5 178.7(3) . .
C11 C3 C4 C7 -3.1(6) . .
C11 C12 C13 O4 6.4(5) . .
C11 C12 C13 C14 -171.2(3) . .
C11 C12 C17 C16 176.6(3) . .
C11 C12 C17 C18 -7.6(6) . .
C12 C13 C14 C15 -8.1(6) . .
C12 C13 C14 C23 174.5(3) . .
C12 C17 C18 C19 -173.0(4) . .
C13 C12 C17 C16 -6.6(5) . .
C13 C12 C17 C18 169.1(4) . .
C13 C14 C15 C16 -1.7(6) . .
C13 C14 C23 Eu1 41.4(9) . 4_666
C13 C14 C23 O5 -165.8(4) . .
C13 C14 C23 O6 16.6(6) . .
C14 C15 C16 C17 6.9(6) . .
C14 C15 C16 C21 -169.9(4) . .
C15 C14 C23 Eu1 -136.0(6) . 4_666
C15 C14 C23 O5 16.8(6) . .
C15 C14 C23 O6 -160.8(4) . .
C15 C16 C17 C12 -2.7(6) . .
C15 C16 C17 C18 -178.6(4) . .
C15 C16 C21 C20 176.6(4) . .
C16 C17 C18 C19 2.8(6) . .
C17 C12 C13 O4 -170.4(3) . .
C17 C12 C13 C14 12.0(5) . .
C17 C16 C21 C20 -0.3(7) . .
C17 C18 C19 C20 -2.0(7) . .
C18 C19 C20 C21 0.0(8) . .
C19 C20 C21 C16 1.1(8) . .
C21 C16 C17 C12 174.2(4) . .
C21 C16 C17 C18 -1.7(6) . .
C22 C1 C2 O3 0.9(6) . .
C22 C1 C2 C3 -179.2(4) . .
C22 C1 C6 C5 177.1(4) . .
C23 Eu1 Eu2 O2 178.62(12) 4_465 .
C23 Eu1 Eu2 O5 4.72(13) 4_465 4_465
C23 Eu1 Eu2 O11 96.83(12) 4_465 2_746
C23 Eu1 Eu2 O14 -89.03(12) 4_465 .
C23 Eu1 Eu2 O17 48.02(11) 4_465 2_646
C23 Eu1 Eu2 O18 114.75(15) 4_465 2_646
C23 Eu1 Eu2 O19 -129.68(12) 4_465 .
C23 Eu1 Eu2 O20 -40.44(13) 4_465 .
C23 Eu1 Eu2 C69 73.02(15) 4_465 2_646
C23 Eu1 O1 C22 16.6(6) 4_465 .
C23 Eu1 O7 C45 -64.6(3) 4_465 .
C23 Eu1 O8 C45 143.9(2) 4_465 .
C23 Eu1 O13 C68 45.5(4) 4_465 .
C23 Eu1 O21 C70 166.9(5) 4_465 .
C23 Eu1 O22 C73 -102.2(12) 4_465 .
C23 Eu1 C45 O7 133.0(2) 4_465 .
C23 Eu1 C45 O8 -42.4(3) 4_465 .
C23 C14 C15 C16 175.7(4) . .
C24 C25 C26 C27 0.9(5) . .
C24 C25 C26 C34 -176.4(3) . .
C25 C24 C29 C28 -1.5(6) . .
C25 C24 C45 O7 4.2(5) . .
C25 C24 C45 O8 -175.1(3) . .
C25 C26 C27 C28 -1.3(6) . .
C25 C26 C27 C30 179.4(4) . .
C25 C26 C34 C35 -122.2(4) . .
C26 C27 C28 C29 0.4(6) . .
C26 C27 C28 C33 -178.6(4) . .
C26 C27 C30 C31 -178.5(4) . .
C26 C34 C35 C36 -118.8(4) . .
C26 C34 C35 C40 52.3(11) . .
C26 C34 C35 C40A 67.3(11) . .
C27 C26 C34 C35 60.6(5) . .
C27 C28 C29 C24 1.0(6) . .
C27 C28 C33 C32 -4.0(7) . .
C27 C30 C31 C32 -1.9(7) . .
C28 C27 C30 C31 2.2(6) . .
C29 C24 C25 O9 -178.3(4) . .
C29 C24 C25 C26 0.5(6) . .
C29 C24 C45 O7 -176.1(4) . .
C29 C24 C45 O8 4.5(6) . .
C29 C28 C33 C32 176.9(4) . .
C30 C27 C28 C29 179.8(4) . .
C30 C27 C28 C33 0.7(6) . .
C30 C31 C32 C33 -1.5(7) . .
C31 C32 C33 C28 4.4(7) . .
C33 C28 C29 C24 -179.9(4) . .
C34 C26 C27 C28 175.8(3) . .
C34 C26 C27 C30 -3.5(6) . .
C34 C35 C36 O10 -3.6(6) . .
C34 C35 C36 C37 173.4(4) . .
C34 C35 C40 C39 -170.8(10) . .
C34 C35 C40 C41 11(2) . .
C34 C35 C40A C39A -179.0(10) . .
C34 C35 C40A C41A -2(2) . .
C35 C36 C37 C38 -6.8(9) . .
C35 C36 C37 C38A 13.7(9) . .
C35 C36 C37 C46 -173.4(4) . .
C35 C40 C41 C42 -177.4(13) . .
C35 C40A C41A C42A -177.5(13) . .
C36 C35 C40 C39 0.2(19) . .
C36 C35 C40 C41 -178.4(12) . .
C36 C35 C40A C39A 7(2) . .
C36 C35 C40A C41A -176.3(12) . .
C36 C37 C38 C39 8.9(15) . .
C36 C37 C38A C39A -9.1(16) . .
C36 C37 C46 O11 5.2(6) . .
C36 C37 C46 O12 -175.6(4) . .
C37 C38 C39 C40 -6.4(18) . .
C37 C38 C39 C44 178.0(10) . .
C37 C38A C39A C40A 4(2) . .
C37 C38A C39A C44A -177.8(10) . .
C38 C37 C38A C39A 80(7) . .
C38 C37 C46 O11 -161.2(7) . .
C38 C37 C46 O12 18.1(8) . .
C38 C39 C40 C35 2(2) . .
C38 C39 C40 C41 -179.8(13) . .
C38 C39 C44 C43 176.3(11) . .
C38A C37 C38 C39 -92(8) . .
C38A C37 C46 O11 178.1(8) . .
C38A C37 C46 O12 -2.6(9) . .
C38A C39A C40A C35 -3(2) . .
C38A C39A C40A C41A -179.7(14) . .
C38A C39A C44A C43A -179.3(12) . .
C39 C40 C41 C42 4(2) . .
C39A C40A C41A C42A -1(2) . .
C40 C35 C36 O10 -174.6(10) . .
C40 C35 C36 C37 2.4(11) . .
C40 C35 C40A C39A -97(11) . .
C40 C35 C40A C41A 80(11) . .
C40 C39 C44 C43 0.7(17) . .
C40 C41 C42 C43 -1(2) . .
C40A C35 C36 O10 170.6(10) . .
C40A C35 C36 C37 -12.4(11) . .
C40A C35 C40 C39 84(11) . .
C40A C35 C40 C41 -95(11) . .
C40A C39A C44A C43A -1.0(18) . .
C40A C41A C42A C43A -2(2) . .
C41 C42 C43 C44 -2.6(17) . .
C41A C42A C43A C44A 2.6(18) . .
C42 C43 C44 C39 2.6(17) . .
C42A C43A C44A C39A -1.3(17) . .
C44 C39 C40 C35 177.4(11) . .
C44 C39 C40 C41 -4(2) . .
C44A C39A C40A C35 178.8(12) . .
C44A C39A C40A C41A 2(2) . .
C45 Eu1 Eu2 O2 -83.15(14) . .
C45 Eu1 Eu2 O5 102.96(15) . 4_465
C45 Eu1 Eu2 O11 -164.94(14) . 2_746
C45 Eu1 Eu2 O14 9.20(14) . .
C45 Eu1 Eu2 O17 146.25(14) . 2_646
C45 Eu1 Eu2 O18 -147.02(17) . 2_646
C45 Eu1 Eu2 O19 -31.44(14) . .
C45 Eu1 Eu2 O20 57.79(15) . .
C45 Eu1 Eu2 C69 171.25(16) . 2_646
C45 Eu1 O1 C22 150.4(5) . .
C45 Eu1 O13 C68 174.9(5) . .
C45 Eu1 O21 C70 34.5(6) . .
C45 Eu1 O22 C73 137.3(12) . .
C45 C24 C25 O9 1.4(5) . .
C45 C24 C25 C26 -179.8(3) . .
C45 C24 C29 C28 178.8(4) . .
C46 C37 C38 C39 175.7(9) . .
C46 C37 C38A C39A 177.9(9) . .
C47 C48 C49 C50 1.2(6) . .
C47 C48 C49 C57 -177.3(4) . .
C48 C47 C52 C51 0.6(6) . .
C48 C47 C68 O13 -19.6(6) . .
C48 C47 C68 O14 160.8(4) . .
C48 C49 C50 C51 -2.0(6) . .
C48 C49 C50 C56 178.1(4) . .
C48 C49 C57 C58 117.8(4) . .
C49 C50 C51 C52 2.1(6) . .
C49 C50 C51 C53 -178.9(4) . .
C49 C50 C56 C55 178.7(5) . .
C49 C57 C58 C59 119.3(4) . .
C49 C57 C58 C63 -59.5(5) . .
C50 C49 C57 C58 -60.7(5) . .
C50 C51 C52 C47 -1.4(7) . .
C50 C51 C53 C54 0.5(8) . .
C51 C50 C56 C55 -1.2(7) . .
C51 C53 C54 C55 -1.9(9) . .
C52 C47 C48 O15 179.3(4) . .
C52 C47 C48 C49 -0.5(6) . .
C52 C47 C68 O13 156.3(4) . .
C52 C47 C68 O14 -23.2(6) . .
C52 C51 C53 C54 179.4(5) . .
C53 C51 C52 C47 179.6(5) . .
C53 C54 C55 C56 1.7(9) . .
C54 C55 C56 C50 -0.2(8) . .
C56 C50 C51 C52 -178.0(4) . .
C56 C50 C51 C53 1.0(6) . .
C57 C49 C50 C51 176.4(4) . .
C57 C49 C50 C56 -3.4(6) . .
C57 C58 C59 O16 1.2(5) . .
C57 C58 C59 C60 -177.4(3) . .
C57 C58 C63 C62 174.2(3) . .
C57 C58 C63 C64 -7.5(6) . .
C58 C59 C60 C61 1.1(6) . .
C58 C59 C60 C69 -178.5(3) . .
C58 C63 C64 C65 176.7(4) . .
C59 C58 C63 C62 -4.6(5) . .
C59 C58 C63 C64 173.7(4) . .
C59 C60 C61 C62 -0.3(6) . .
C59 C60 C69 O17 3.7(6) . .
C59 C60 C69 O18 -177.4(4) . .
C60 C61 C62 C63 -2.9(6) . .
C60 C61 C62 C67 178.9(4) . .
C61 C60 C69 O17 -175.9(4) . .
C61 C60 C69 O18 3.0(6) . .
C61 C62 C63 C58 5.4(6) . .
C61 C62 C63 C64 -173.1(4) . .
C61 C62 C67 C66 177.3(5) . .
C62 C63 C64 C65 -4.8(6) . .
C63 C58 C59 O16 180.0(3) . .
C63 C58 C59 C60 1.4(6) . .
C63 C62 C67 C66 -0.8(7) . .
C63 C64 C65 C66 0.3(7) . .
C64 C65 C66 C67 4.2(8) . .
C65 C66 C67 C62 -3.8(8) . .
C67 C62 C63 C58 -176.5(4) . .
C67 C62 C63 C64 5.1(6) . .
C68 C47 C48 O15 -4.8(6) . .
C68 C47 C48 C49 175.5(4) . .
C68 C47 C52 C51 -175.4(4) . .
C69 Eu2 O2 C22 135.3(4) 2_646 .
C69 Eu2 O14 C68 -137.1(4) 2_646 .
C69 C60 C61 C62 179.3(4) . .
C71 N1 C70 O21 -176.9(5) . .
C72 N1 C70 O21 0.7(8) . .
C74 N4 C73 O22 -172.8(14) . .
C75 N4 C73 O22 9(3) . .
C77 N2 C76 O23 0.1(10) . .
C78 N2 C76 O23 176.3(6) . .
C80 N3 C79 O24 162.4(16) . .
C80 N3 C79 O24A 21(4) . .
C81 N3 C79 O24 -19(2) . .
C81 N3 C79 O24A -160(3) . .
